data_7135441
loop_
_publ_author_name
'Wei, Yu-Long'
'Yao, Wen-Dong'
'Lv, Yi-Lei'
'Ma, Liang'
'Tang, Ru-Ling'

_publ_section_title
;
 REV<sub>3</sub>(BO<sub>3</sub>)<sub>4</sub> (RE = La-Nd): a series of
 rare earth vanadoborates exhibit large birefringence induced by distorted
 V<sup>III</sup>O<sub>6</sub> groups.
;
_journal_issue 18
_journal_name_full 'Chemical communications (Cambridge, England)'
_journal_page_first 5297
_journal_page_last 5301
_journal_paper_doi 10.1039/d6cc00362a
_journal_volume 62
_journal_year 2026
_chemical_formula_moiety 'B4 La O12 V3'
_chemical_formula_sum 'B4 La O12 V3'
_chemical_formula_weight 526.97
_space_group_crystal_system monoclinic
_space_group_IT_number 15
_space_group_name_Hall '-C 2yc'
_space_group_name_H-M_alt 'C 1 2/c 1'
_atom_sites_solution_primary dual
_audit_creation_date 2022-04-19
_audit_creation_method
;
Olex2 1.3
(compiled 2020.06.28 svn.raecde09e for OlexSys, GUI svn.r6145)
;
_audit_update_record
;
2023-04-07 deposited with the CCDC.	2026-02-05 downloaded from the CCDC.
;
_cell_angle_alpha 90
_cell_angle_beta 104.937(4)
_cell_angle_gamma 90
_cell_formula_units_Z 4
_cell_length_a 7.5691(8)
_cell_length_b 9.6753(9)
_cell_length_c 11.6060(14)
_cell_measurement_reflns_used 2267
_cell_measurement_temperature 273.15
_cell_measurement_theta_max 27.50
_cell_measurement_theta_min 3.49
_cell_volume 821.23(15)
_computing_cell_refinement 'SAINT v8.37A (Bruker, 2015)'
_computing_data_reduction 'SAINT v8.37A (Bruker, 2015)'
_computing_molecular_graphics 'Olex2 1.3 (Dolomanov et al., 2009)'
_computing_publication_material 'Olex2 1.3 (Dolomanov et al., 2009)'
_computing_structure_refinement 'SHELXL 2018/3 (Sheldrick, 2015)'
_computing_structure_solution 'SHELXT 2014/5 (Sheldrick, 2014)'
_diffrn_ambient_temperature 273.15
_diffrn_measured_fraction_theta_full 0.996
_diffrn_measured_fraction_theta_max 0.975
_diffrn_measurement_device_type 'Bruker APEX-II CCD'
_diffrn_measurement_method '\f and \w scans'
_diffrn_radiation_monochromator graphite
_diffrn_radiation_type MoK\a
_diffrn_radiation_wavelength 0.71073
_diffrn_reflns_av_R_equivalents 0.0247
_diffrn_reflns_av_unetI/netI 0.0289
_diffrn_reflns_Laue_measured_fraction_full 0.996
_diffrn_reflns_Laue_measured_fraction_max 0.975
_diffrn_reflns_limit_h_max 9
_diffrn_reflns_limit_h_min -9
_diffrn_reflns_limit_k_max 11
_diffrn_reflns_limit_k_min -12
_diffrn_reflns_limit_l_max 12
_diffrn_reflns_limit_l_min -15
_diffrn_reflns_number 2956
_diffrn_reflns_point_group_measured_fraction_full 0.996
_diffrn_reflns_point_group_measured_fraction_max 0.975
_diffrn_reflns_theta_full 25.242
_diffrn_reflns_theta_max 27.503
_diffrn_reflns_theta_min 3.492
_diffrn_source_current 1.0
_diffrn_source_power 0.05
_diffrn_source_voltage 50.0
_diffrn_standards_number 0
_exptl_absorpt_coefficient_mu 8.483
_exptl_absorpt_correction_T_max 0.7456
_exptl_absorpt_correction_T_min 0.6195
_exptl_absorpt_correction_type multi-scan
_exptl_absorpt_process_details
;
SADABS-2016/2 (Bruker,2016/2) was used for absorption correction.
wR2(int) was 0.0598 before and 0.0359 after correction.
The Ratio of minimum to maximum transmission is 0.8309.
The \l/2 correction factor is Not present.
;
_exptl_crystal_colour green
_exptl_crystal_density_diffrn 4.262
_exptl_crystal_description block
_exptl_crystal_F_000 968
_exptl_crystal_size_max 0.1
_exptl_crystal_size_mid 0.08
_exptl_crystal_size_min 0.07
_refine_diff_density_max 0.578
_refine_diff_density_min -0.587
_refine_diff_density_rms 0.144
_refine_ls_extinction_coef 0.00104(12)
_refine_ls_extinction_expression Fc^*^=kFc[1+0.001xFc^2^\l^3^/sin(2\q)]^-1/4^
_refine_ls_extinction_method 'SHELXL-2018/3 (Sheldrick 2018)'
_refine_ls_goodness_of_fit_ref 1.111
_refine_ls_hydrogen_treatment undef
_refine_ls_matrix_type full
_refine_ls_number_parameters 88
_refine_ls_number_reflns 915
_refine_ls_number_restraints 0
_refine_ls_restrained_S_all 1.111
_refine_ls_R_factor_all 0.0194
_refine_ls_R_factor_gt 0.0171
_refine_ls_shift/su_max 0.001
_refine_ls_shift/su_mean 0.000
_refine_ls_structure_factor_coef Fsqd
_refine_ls_weighting_details 'w=1/[\s^2^(Fo^2^)+(0.0106P)^2^+3.1490P] where P=(Fo^2^+2Fc^2^)/3'
_refine_ls_weighting_scheme calc
_refine_ls_wR_factor_gt 0.0379
_refine_ls_wR_factor_ref 0.0383
_reflns_Friedel_coverage 0.000
_reflns_number_gt 866
_reflns_number_total 915
_reflns_threshold_expression 'I > 2\s(I)'
_cod_data_source_file d6cc00362a2.cif
_cod_data_source_block a
_cod_depositor_comments
;
The following automatic conversions were performed:

data item '_exptl_absorpt_correction_type' value 'MULTI-SCAN' was
changed to 'multi-scan' in accordance with the
/home/data/users/saulius/crontab/automatic-downloads/rss-feeds/RSC/lib/dictionaries/cif_core.dic
dictionary named 'cif_core.dic' version 2.4.2 last updated on
2011-04-26.

Automatic conversion script
Id: cif_fix_values 8170 2020-07-09 18:12:32Z antanas 

 Adding full bibliography for 7135441--7135444.cif.
;
_cod_database_code 7135441
_shelx_shelxl_version_number 2018/3
_shelx_space_group_comment
;
The symmetry employed for this shelxl refinement is uniquely defined
by the following loop, which should always be used as a source of
symmetry information in preference to the above space-group names.
They are only intended as comments.
;
_olex2_refinement_description
;
;
_olex2_submission_special_instructions 'No special instructions were received'

loop_
_space_group_symop_operation_xyz
'x, y, z'
'-x, y, -z+1/2'
'x+1/2, y+1/2, z'
'-x+1/2, y+1/2, -z+1/2'
'-x, -y, -z'
'x, -y, z-1/2'
'-x+1/2, -y+1/2, -z'
'x+1/2, -y+1/2, z-1/2'

loop_
_atom_site_label
_atom_site_type_symbol
_atom_site_fract_x
_atom_site_fract_y
_atom_site_fract_z
_atom_site_U_iso_or_equiv
_atom_site_adp_type
_atom_site_occupancy
_atom_site_site_symmetry_order
_atom_site_calc_flag
_atom_site_refinement_flags_posn
_atom_site_refinement_flags_adp
_atom_site_refinement_flags_occupancy
_atom_site_disorder_assembly
_atom_site_disorder_group
La1 La 0.000000 0.46345(3) 0.750000 0.00692(10) Uani 1 2 d S T P . .
V1 V 0.55664(7) 0.74808(5) 1.02794(5) 0.00466(14) Uani 1 1 d . . . . .
V2 V 0.500000 0.41480(8) 0.750000 0.00517(17) Uani 1 2 d S T P . .
O1 O 0.2491(3) 0.6139(2) 0.49140(19) 0.0060(5) Uani 1 1 d . . . . .
O2 O 0.3972(3) 0.4021(2) 0.57375(19) 0.0061(5) Uani 1 1 d . . . . .
O3 O 0.3065(3) 0.5483(2) 0.7598(2) 0.0069(5) Uani 1 1 d . . . . .
O7 O 0.1644(3) 0.7637(2) 0.7068(2) 0.0073(5) Uani 1 1 d . . . . .
O5 O 0.4392(3) 0.7569(2) 0.8582(2) 0.0075(5) Uani 1 1 d . . . . .
O6 O 0.0977(3) 0.4028(2) 0.43768(19) 0.0072(5) Uani 1 1 d . . . . .
B1 B 0.3065(5) 0.6869(4) 0.7771(3) 0.0056(7) Uiso 1 1 d . . . . .
B2 B 0.2496(5) 0.4712(4) 0.5027(3) 0.0063(7) Uani 1 1 d . . . . .

loop_
_atom_site_aniso_label
_atom_site_aniso_U_11
_atom_site_aniso_U_22
_atom_site_aniso_U_33
_atom_site_aniso_U_23
_atom_site_aniso_U_13
_atom_site_aniso_U_12
La1 0.00700(15) 0.00624(15) 0.00758(16) 0.000 0.00199(11) 0.000
V1 0.0050(3) 0.0042(3) 0.0043(3) -0.0002(2) 0.0004(2) 0.00025(19)
V2 0.0047(4) 0.0041(4) 0.0065(4) 0.000 0.0010(3) 0.000
O1 0.0058(11) 0.0039(11) 0.0092(12) -0.0003(9) 0.0034(9) 0.0007(8)
O2 0.0070(11) 0.0062(11) 0.0050(11) -0.0002(9) 0.0013(9) 0.0023(9)
O3 0.0079(11) 0.0041(11) 0.0098(12) -0.0009(9) 0.0044(9) 0.0014(8)
O7 0.0092(12) 0.0079(11) 0.0048(12) -0.0001(9) 0.0016(10) 0.0038(9)
O5 0.0085(12) 0.0075(11) 0.0061(12) -0.0001(9) 0.0012(10) -0.0013(9)
O6 0.0073(11) 0.0061(11) 0.0075(12) 0.0004(9) 0.0010(9) -0.0036(9)
B2 0.0075(18) 0.0082(18) 0.0041(18) -0.0015(14) 0.0033(15) -0.0016(14)

loop_
_atom_type_symbol
_atom_type_description
_atom_type_scat_dispersion_real
_atom_type_scat_dispersion_imag
_atom_type_scat_source
B B 0.0013 0.0007 'International Tables Vol C Tables 4.2.6.8 and 6.1.1.4'
La La -0.2871 2.4523 'International Tables Vol C Tables 4.2.6.8 and 6.1.1.4'
O O 0.0106 0.0060 'International Tables Vol C Tables 4.2.6.8 and 6.1.1.4'
V V 0.3005 0.5294 'International Tables Vol C Tables 4.2.6.8 and 6.1.1.4'

loop_
_geom_angle_atom_site_label_1
_geom_angle_atom_site_label_2
_geom_angle_atom_site_label_3
_geom_angle
_geom_angle_site_symmetry_1
_geom_angle_site_symmetry_3
_geom_angle_publ_flag
O3 La1 O3 140.59(10) . 2_556 ?
O3 La1 O5 123.37(7) 2_556 4_546 ?
O3 La1 O5 89.80(7) 2_556 3_445 ?
O3 La1 O5 89.80(7) . 4_546 ?
O3 La1 O5 123.37(7) . 3_445 ?
O3 La1 O6 73.62(7) . 6_566 ?
O3 La1 O6 73.62(7) 2_556 5_566 ?
O3 La1 O6 85.97(7) 2_556 6_566 ?
O3 La1 O6 85.97(7) . 5_566 ?
O3 La1 B1 138.97(8) . 3_445 ?
O3 La1 B1 80.02(8) . 4_546 ?
O3 La1 B1 80.02(8) 2_556 3_445 ?
O3 La1 B1 138.97(8) 2_556 4_546 ?
O3 La1 B2 108.34(8) 2_556 6_566 ?
O3 La1 B2 63.16(8) 2_556 5_566 ?
O3 La1 B2 108.34(8) . 5_566 ?
O3 La1 B2 63.16(8) . 6_566 ?
O5 La1 O5 71.71(11) 4_546 3_445 ?
O5 La1 O6 144.95(7) 3_445 5_566 ?
O5 La1 O6 144.95(7) 4_546 6_566 ?
O5 La1 O6 91.62(7) 3_445 6_566 ?
O5 La1 O6 91.62(7) 4_546 5_566 ?
O5 La1 B1 60.54(9) 4_546 3_445 ?
O5 La1 B1 25.19(8) 4_546 4_546 ?
O5 La1 B1 25.19(8) 3_445 3_445 ?
O5 La1 B1 60.54(9) 3_445 4_546 ?
O5 La1 B2 119.74(8) 3_445 5_566 ?
O5 La1 B2 80.38(9) 3_445 6_566 ?
O5 La1 B2 80.38(9) 4_546 5_566 ?
O5 La1 B2 119.74(8) 4_546 6_566 ?
O6 La1 O6 117.00(10) 6_566 5_566 ?
O6 La1 B1 113.75(8) 6_566 3_445 ?
O6 La1 B1 119.85(8) 6_566 4_546 ?
O6 La1 B1 119.85(8) 5_566 3_445 ?
O6 La1 B1 113.75(8) 5_566 4_546 ?
O6 La1 B2 133.83(8) 5_566 6_566 ?
O6 La1 B2 133.83(8) 6_566 5_566 ?
O6 La1 B2 25.24(8) 5_566 5_566 ?
O6 La1 B2 25.24(8) 6_566 6_566 ?
B1 La1 B1 60.99(13) 3_445 4_546 ?
B1 La1 B2 94.75(10) 3_445 5_566 ?
B1 La1 B2 105.48(9) 3_445 6_566 ?
B1 La1 B2 105.48(9) 4_546 5_566 ?
B1 La1 B2 94.75(9) 4_546 6_566 ?
B2 La1 B2 156.59(13) 6_566 5_566 ?
O1 V1 O1 79.82(9) 2_656 8_566 ?
O1 V1 O2 93.87(9) 2_656 6_566 ?
O1 V1 O7 88.01(9) 2_656 8_566 ?
O2 V1 O1 172.62(9) 6_566 8_566 ?
O7 V1 O1 97.22(9) 8_566 8_566 ?
O7 V1 O2 78.61(9) 8_566 6_566 ?
O5 V1 O1 85.82(9) . 8_566 ?
O5 V1 O1 94.10(9) . 2_656 ?
O5 V1 O2 98.53(9) . 6_566 ?
O5 V1 O7 176.57(10) . 8_566 ?
O5 V1 O6 91.79(9) . 4_556 ?
O6 V1 O1 92.03(9) 4_556 8_566 ?
O6 V1 O1 169.55(9) 4_556 2_656 ?
O6 V1 O2 93.78(9) 4_556 6_566 ?
O6 V1 O7 86.53(9) 4_556 8_566 ?
O2 V2 O2 172.96(13) 2_656 . ?
O2 V2 O7 78.93(9) . 3_545 ?
O2 V2 O7 96.03(9) . 4_546 ?
O2 V2 O7 96.03(9) 2_656 3_545 ?
O2 V2 O7 78.93(9) 2_656 4_546 ?
O3 V2 O2 90.01(9) 2_656 2_656 ?
O3 V2 O2 94.59(9) 2_656 . ?
O3 V2 O2 90.01(9) . . ?
O3 V2 O2 94.59(9) . 2_656 ?
O3 V2 O3 98.44(13) 2_656 . ?
O3 V2 O7 86.95(9) . 4_546 ?
O3 V2 O7 168.09(9) . 3_545 ?
O3 V2 O7 168.09(9) 2_656 4_546 ?
O3 V2 O7 86.95(9) 2_656 3_545 ?
O7 V2 O7 89.80(13) 4_546 3_545 ?
V1 O1 V1 100.18(9) 2_656 8_465 ?
B2 O1 V1 131.83(19) . 2_656 ?
B2 O1 V1 126.86(19) . 8_465 ?
V2 O2 V1 102.11(10) . 6_565 ?
B2 O2 V1 129.1(2) . 6_565 ?
B2 O2 V2 128.7(2) . . ?
V2 O3 La1 119.17(10) . . ?
B1 O3 La1 107.68(19) . . ?
B1 O3 V2 133.1(2) . . ?
V1 O7 V2 100.35(9) 8_465 3_455 ?
B1 O7 V1 128.2(2) . 8_465 ?
B1 O7 V2 131.4(2) . 3_455 ?
V1 O5 La1 117.07(10) . 3 ?
B1 O5 La1 104.59(19) . 3 ?
B1 O5 V1 137.7(2) . . ?
V1 O6 La1 120.60(10) 4_546 5_566 ?
B2 O6 La1 104.43(19) . 5_566 ?
B2 O6 V1 134.5(2) . 4_546 ?
O3 B1 La1 145.0(2) . 3 ?
O3 B1 O7 118.2(3) . . ?
O3 B1 O5 124.3(3) . . ?
O7 B1 La1 78.05(18) . 3 ?
O5 B1 La1 50.22(15) . 3 ?
O5 B1 O7 117.4(3) . . ?
O1 B2 La1 73.91(17) . 5_566 ?
O2 B2 La1 149.6(2) . 5_566 ?
O2 B2 O1 121.4(3) . . ?
O6 B2 La1 50.33(15) . 5_566 ?
O6 B2 O1 116.5(3) . . ?
O6 B2 O2 122.0(3) . . ?

loop_
_geom_bond_atom_site_label_1
_geom_bond_atom_site_label_2
_geom_bond_distance
_geom_bond_site_symmetry_2
_geom_bond_publ_flag
La1 O3 2.436(2) . ?
La1 O3 2.436(2) 2_556 ?
La1 O5 2.466(2) 4_546 ?
La1 O5 2.466(2) 3_445 ?
La1 O6 2.477(2) 6_566 ?
La1 O6 2.477(2) 5_566 ?
La1 B1 3.105(4) 4_546 ?
La1 B1 3.105(4) 3_445 ?
La1 B2 3.117(4) 6_566 ?
La1 B2 3.117(4) 5_566 ?
V1 O1 2.099(2) 8_566 ?
V1 O1 2.017(2) 2_656 ?
V1 O2 2.045(2) 6_566 ?
V1 O7 2.029(2) 8_566 ?
V1 O5 1.943(2) . ?
V1 O6 2.001(2) 4_556 ?
V2 O2 1.996(2) 2_656 ?
V2 O2 1.996(2) . ?
V2 O3 1.978(2) 2_656 ?
V2 O3 1.978(2) . ?
V2 O7 2.064(2) 3_545 ?
V2 O7 2.064(2) 4_546 ?
O1 B2 1.387(4) . ?
O2 B2 1.378(4) . ?
O3 B1 1.356(4) . ?
O7 B1 1.386(4) . ?
O5 B1 1.366(4) . ?
O6 B2 1.372(4) . ?

loop_
_geom_torsion_atom_site_label_1
_geom_torsion_atom_site_label_2
_geom_torsion_atom_site_label_3
_geom_torsion_atom_site_label_4
_geom_torsion
_geom_torsion_site_symmetry_1
_geom_torsion_site_symmetry_2
_geom_torsion_site_symmetry_3
_geom_torsion_site_symmetry_4
_geom_torsion_publ_flag
La1 O3 B1 La1 -157.6(3) . . . 3 ?
La1 O3 B1 O7 -46.8(3) . . . . ?
La1 O3 B1 O5 134.4(3) . . . . ?
La1 O5 B1 O3 136.2(3) 3 . . . ?
La1 O5 B1 O7 -42.6(3) 3 . . . ?
La1 O6 B2 O1 35.3(3) 5_566 . . . ?
La1 O6 B2 O2 -143.5(3) 5_566 . . . ?
V1 O1 B2 La1 85.76(18) 8_465 . . 5_566 ?
V1 O1 B2 La1 -108.9(2) 2_656 . . 5_566 ?
V1 O1 B2 O2 42.3(4) 2_656 . . . ?
V1 O1 B2 O2 -123.1(3) 8_465 . . . ?
V1 O1 B2 O6 58.2(4) 8_465 . . . ?
V1 O1 B2 O6 -136.5(2) 2_656 . . . ?
V1 O2 B2 La1 -7.5(6) 6_565 . . 5_566 ?
V1 O2 B2 O1 -121.1(3) 6_565 . . . ?
V1 O2 B2 O6 57.6(4) 6_565 . . . ?
V1 O7 B1 La1 101.1(2) 8_465 . . 3 ?
V1 O7 B1 O3 -45.6(4) 8_465 . . . ?
V1 O7 B1 O5 133.3(3) 8_465 . . . ?
V1 O5 B1 La1 170.0(3) . . . 3 ?
V1 O5 B1 O3 -53.8(5) . . . . ?
V1 O5 B1 O7 127.3(3) . . . . ?
V1 O6 B2 La1 -171.8(3) 4_546 . . 5_566 ?
V1 O6 B2 O1 -136.5(2) 4_546 . . . ?
V1 O6 B2 O2 44.8(4) 4_546 . . . ?
V2 O2 B2 La1 176.9(3) . . . 5_566 ?
V2 O2 B2 O1 63.3(4) . . . . ?
V2 O2 B2 O6 -118.1(3) . . . . ?
V2 O3 B1 La1 25.6(6) . . . 3 ?
V2 O3 B1 O7 136.5(3) . . . . ?
V2 O3 B1 O5 -42.3(5) . . . . ?
V2 O7 B1 La1 -80.7(2) 3_455 . . 3 ?
V2 O7 B1 O3 132.6(3) 3_455 . . . ?
V2 O7 B1 O5 -48.5(4) 3_455 . . . ?
